data_7708575
loop_
_publ_author_name
'Swaminathan, Srividya'
'Haribabu, Jebiti'
'Mohamed Kasim, Mohamed Subarkhan'
'dasararaju, gayathri'
'Balakrishnan, Nithya'
'Bhuvanesh, Nattamai'
'Echeverria, Cesar'
'Karvembu, R.'

_publ_section_title
;
 Impact of aliphatic acyl and aromatic thioamide substituents on the
 anticancer activity of Ru(II)-p-cymene complexes carrying acylthiourea
 ligands -- In vitro and in vivo studies
;
_journal_name_full 'Dalton Transactions'
_journal_paper_doi 10.1039/D1DT02611A
_journal_year 2021
_chemical_formula_moiety 'C28 H36 Cl2 N2 O Ru S'
_chemical_formula_sum 'C28 H36 Cl2 N2 O Ru S'
_chemical_formula_weight 620.62
_space_group_crystal_system triclinic
_space_group_IT_number 2
_space_group_name_Hall '-P 1'
_space_group_name_H-M_alt 'P -1'
_atom_sites_solution_hydrogens geom
_atom_sites_solution_primary dual
_audit_creation_date 2021-04-16
_audit_creation_method
;
Olex2 1.3
(compiled 2020.11.12 svn.r5f609507 for OlexSys, GUI svn.r6272)
;
_audit_update_record
;
2021-09-18 deposited with the CCDC.	2021-10-15 downloaded from the CCDC.
;
_cell_angle_alpha 72.4080(10)
_cell_angle_beta 75.7970(10)
_cell_angle_gamma 85.5710(10)
_cell_formula_units_Z 4
_cell_length_a 10.3251(3)
_cell_length_b 14.2609(4)
_cell_length_c 20.2233(6)
_cell_measurement_reflns_used 9584
_cell_measurement_temperature 110.0
_cell_measurement_theta_max 30.498
_cell_measurement_theta_min 2.997
_cell_volume 2751.74(14)
_computing_cell_refinement 'SAINT V8.38A (Bruker, 2018)'
_computing_data_collection 'APEX 3 (Bruker AXS)'
_computing_data_reduction 'SAINT V8.38A (Bruker, 2018)'
_computing_molecular_graphics 'Olex2 1.3 (Dolomanov et al., 2009)'
_computing_publication_material 'Olex2 1.3 (Dolomanov et al., 2009)'
_computing_structure_refinement 'XL  (Sheldrick, 2008)'
_computing_structure_solution 'SHELXT 2018/2 (Sheldrick, 2018)'
_diffrn_ambient_temperature 110.0
_diffrn_measured_fraction_theta_full 0.998
_diffrn_measured_fraction_theta_max 0.995
_diffrn_measurement_device_type 'Bruker QUEST PHOTON-III'
_diffrn_measurement_method '\f and \w scans'
_diffrn_radiation_type MoK\a
_diffrn_radiation_wavelength 0.71073
_diffrn_reflns_av_R_equivalents 0.0309
_diffrn_reflns_av_unetI/netI 0.0211
_diffrn_reflns_Laue_measured_fraction_full 0.998
_diffrn_reflns_Laue_measured_fraction_max 0.995
_diffrn_reflns_limit_h_max 14
_diffrn_reflns_limit_h_min -14
_diffrn_reflns_limit_k_max 20
_diffrn_reflns_limit_k_min -20
_diffrn_reflns_limit_l_max 28
_diffrn_reflns_limit_l_min -28
_diffrn_reflns_number 137278
_diffrn_reflns_point_group_measured_fraction_full 0.998
_diffrn_reflns_point_group_measured_fraction_max 0.995
_diffrn_reflns_theta_full 25.242
_diffrn_reflns_theta_max 30.543
_diffrn_reflns_theta_min 2.035
_diffrn_source_current 1.0
_diffrn_source_power 0.05
_diffrn_source_voltage 50.0
_diffrn_standards_number 0
_exptl_absorpt_coefficient_mu 0.864
_exptl_absorpt_correction_T_max 0.3368
_exptl_absorpt_correction_T_min 0.2653
_exptl_absorpt_correction_type multi-scan
_exptl_absorpt_process_details
;
SADABS-2016/2 (Bruker,2016/2) was used for absorption correction.
wR2(int) was 0.1105 before and 0.0611 after correction.
The Ratio of minimum to maximum transmission is 0.7877.
The \l/2 correction factor is Not present.
;
_exptl_crystal_colour red
_exptl_crystal_colour_primary red
_exptl_crystal_density_diffrn 1.498
_exptl_crystal_description block
_exptl_crystal_F_000 1280
_exptl_crystal_size_max 0.561
_exptl_crystal_size_mid 0.542
_exptl_crystal_size_min 0.278
_refine_diff_density_max 1.145
_refine_diff_density_min -0.632
_refine_diff_density_rms 0.089
_refine_ls_extinction_method none
_refine_ls_goodness_of_fit_ref 1.035
_refine_ls_hydrogen_treatment constr
_refine_ls_matrix_type full
_refine_ls_number_parameters 639
_refine_ls_number_reflns 16752
_refine_ls_number_restraints 0
_refine_ls_restrained_S_all 1.035
_refine_ls_R_factor_all 0.0300
_refine_ls_R_factor_gt 0.0244
_refine_ls_shift/su_max 0.003
_refine_ls_shift/su_mean 0.000
_refine_ls_structure_factor_coef Fsqd
_refine_ls_weighting_details 'w=1/[\s^2^(Fo^2^)+(0.0314P)^2^+1.9438P] where P=(Fo^2^+2Fc^2^)/3'
_refine_ls_weighting_scheme calc
_refine_ls_wR_factor_gt 0.0634
_refine_ls_wR_factor_ref 0.0656
_reflns_Friedel_coverage 0.000
_reflns_number_gt 14619
_reflns_number_total 16752
_reflns_threshold_expression 'I > 2\s(I)'
_cod_data_source_file d1dt02611a2.cif
_cod_data_source_block svphcnap
_cod_database_code 7708575
_shelx_shelxl_version_number 2018/3
_shelx_space_group_comment
;
The symmetry employed for this shelxl refinement is uniquely defined
by the following loop, which should always be used as a source of
symmetry information in preference to the above space-group names.
They are only intended as comments.
;
_shelx_estimated_absorpt_t_max 0.795
_shelx_estimated_absorpt_t_min 0.643
_olex2_refinement_description
;
1. Fixed Uiso
 At 1.2 times of:
  All C(H) groups, All C(H,H) groups, All N(H) groups
 At 1.5 times of:
  All C(H,H,H) groups
2.a Ternary CH refined with riding coordinates:
 C25(H25), C25B(H25B)
2.b Secondary CH2 refined with riding coordinates:
 C13(H13a,H13b), C14(H14a,H14b), C15(H15a,H15b), C16(H16a,H16b), C17(H17a,
 H17b), C13B(H13c,H13d), C14B(H14c,H14d), C15B(H15c,H15d), C16B(H16c,H16d),
 C17B(H17c,H17d)
2.c Aromatic/amide H refined with riding coordinates:
 N1(H1), N2(H2), C3(H3), C4(H4), C5(H5), C8(H8), C9(H9), C10(H10), C11(H11),
 C20(H20), C21(H21), C23(H23), C24(H24), N1B(H1B), N2B(H2B), C3B(H3B), C4B(H4B),
  C5B(H5B), C8B(H8B), C9B(H9B), C10B(H10B), C11B(H11B), C20B(H20B), C21B(H21B),
 C23B(H23B), C24B(H24B)
2.d Idealised Me refined as rotating group:
 C18(H18a,H18b,H18c), C26(H26a,H26b,H26c), C27(H27a,H27b,H27c), C28(H28a,H28b,
 H28c), C18B(H18d,H18e,H18f), C26B(H26d,H26e,H26f), C27B(H27d,H27e,H27f),
 C28B(H28d,H28e,H28f)
;
_olex2_submission_special_instructions 'No special instructions were received'

loop_
_space_group_symop_operation_xyz
'x, y, z'
'-x, -y, -z'

loop_
_atom_site_label
_atom_site_type_symbol
_atom_site_fract_x
_atom_site_fract_y
_atom_site_fract_z
_atom_site_U_iso_or_equiv
_atom_site_adp_type
_atom_site_occupancy
_atom_site_site_symmetry_order
_atom_site_calc_flag
_atom_site_refinement_flags_posn
_atom_site_refinement_flags_adp
_atom_site_refinement_flags_occupancy
_atom_site_disorder_assembly
_atom_site_disorder_group
Ru1 Ru 0.71327(2) 0.95302(2) 0.64503(2) 0.01221(3) Uani 1 1 d . . . . .
Cl1 Cl 0.78581(4) 0.86650(2) 0.75516(2) 0.01854(7) Uani 1 1 d . . . . .
Cl2 Cl 0.83066(3) 0.82908(2) 0.59171(2) 0.01792(7) Uani 1 1 d . . . . .
S1 S 0.51596(3) 0.85541(2) 0.67186(2) 0.01583(7) Uani 1 1 d . . . . .
O1 O 0.57671(12) 0.53379(8) 0.78976(7) 0.0246(2) Uani 1 1 d . . . . .
N1 N 0.45096(12) 0.66866(9) 0.70596(7) 0.0171(2) Uani 1 1 d . . . . .
H1 H 0.457164 0.606393 0.729982 0.021 Uiso 1 1 calc R U . . .
N2 N 0.62305(12) 0.69825(9) 0.75224(7) 0.0164(2) Uani 1 1 d . . . . .
H2 H 0.677499 0.741934 0.753430 0.020 Uiso 1 1 calc R U . . .
C1 C 0.53132(14) 0.73285(10) 0.71127(8) 0.0143(2) Uani 1 1 d . . . . .
C2 C 0.35459(14) 0.69552(10) 0.66314(8) 0.0161(3) Uani 1 1 d . . . . .
C3 C 0.22790(15) 0.72301(11) 0.69209(8) 0.0187(3) Uani 1 1 d . . . . .
H3 H 0.206542 0.729111 0.739055 0.022 Uiso 1 1 calc R U . . .
C4 C 0.12960(15) 0.74217(11) 0.65185(9) 0.0201(3) Uani 1 1 d . . . . .
H4 H 0.042391 0.762021 0.671553 0.024 Uiso 1 1 calc R U . . .
C5 C 0.15978(15) 0.73218(11) 0.58455(9) 0.0196(3) Uani 1 1 d . . . . .
H5 H 0.092405 0.743924 0.558326 0.024 Uiso 1 1 calc R U . . .
C6 C 0.29013(15) 0.70453(10) 0.55318(8) 0.0175(3) Uani 1 1 d . . . . .
C7 C 0.39088(14) 0.68748(10) 0.59270(8) 0.0166(3) Uani 1 1 d . . . . .
C8 C 0.32336(17) 0.69231(12) 0.48408(9) 0.0233(3) Uani 1 1 d . . . . .
H8 H 0.257263 0.703364 0.457098 0.028 Uiso 1 1 calc R U . . .
C9 C 0.44962(19) 0.66477(13) 0.45567(10) 0.0285(3) Uani 1 1 d . . . . .
H9 H 0.469987 0.655677 0.409582 0.034 Uiso 1 1 calc R U . . .
C10 C 0.54952(18) 0.64982(14) 0.49440(10) 0.0296(4) Uani 1 1 d . . . . .
H10 H 0.637185 0.631698 0.473899 0.036 Uiso 1 1 calc R U . . .
C11 C 0.52146(16) 0.66116(12) 0.56124(9) 0.0226(3) Uani 1 1 d . . . . .
H11 H 0.589817 0.651351 0.586709 0.027 Uiso 1 1 calc R U . . .
C12 C 0.63871(15) 0.60221(10) 0.79170(8) 0.0167(3) Uani 1 1 d . . . . .
C13 C 0.73695(15) 0.58865(11) 0.83805(8) 0.0173(3) Uani 1 1 d . . . . .
H13A H 0.698848 0.542378 0.885381 0.021 Uiso 1 1 calc R U . . .
H13B H 0.750220 0.652613 0.845184 0.021 Uiso 1 1 calc R U . . .
C14 C 0.87245(15) 0.54938(11) 0.80641(8) 0.0175(3) Uani 1 1 d . . . . .
H14A H 0.860628 0.484758 0.799907 0.021 Uiso 1 1 calc R U . . .
H14B H 0.911740 0.595265 0.759102 0.021 Uiso 1 1 calc R U . . .
C15 C 0.96634(15) 0.53846(11) 0.85604(8) 0.0182(3) Uani 1 1 d . . . . .
H15A H 0.978544 0.603861 0.861202 0.022 Uiso 1 1 calc R U . . .
H15B H 0.923512 0.495250 0.903774 0.022 Uiso 1 1 calc R U . . .
C16 C 1.10323(15) 0.49623(11) 0.83089(8) 0.0195(3) Uani 1 1 d . . . . .
H16A H 1.142828 0.535435 0.781316 0.023 Uiso 1 1 calc R U . . .
H16B H 1.092291 0.427992 0.830626 0.023 Uiso 1 1 calc R U . . .
C17 C 1.19914(16) 0.49587(12) 0.87779(9) 0.0237(3) Uani 1 1 d . . . . .
H17A H 1.290536 0.481517 0.853278 0.028 Uiso 1 1 calc R U . . .
H17B H 1.199953 0.562257 0.883662 0.028 Uiso 1 1 calc R U . . .
C18 C 1.16238(17) 0.42084(14) 0.95129(10) 0.0284(3) Uani 1 1 d . . . . .
H18A H 1.168375 0.354393 0.946111 0.043 Uiso 1 1 calc R U . . .
H18B H 1.070930 0.433222 0.975358 0.043 Uiso 1 1 calc R U . . .
H18C H 1.224214 0.426648 0.979666 0.043 Uiso 1 1 calc R U . . .
C19 C 0.84510(14) 1.07853(10) 0.62661(8) 0.0153(2) Uani 1 1 d . . . . .
C20 C 0.72032(14) 1.08553(10) 0.67546(8) 0.0163(3) Uani 1 1 d . . . . .
H20 H 0.721045 1.091068 0.721021 0.020 Uiso 1 1 calc R U . . .
C21 C 0.59690(14) 1.08444(10) 0.65776(8) 0.0170(3) Uani 1 1 d . . . . .
H21 H 0.516020 1.090830 0.690756 0.020 Uiso 1 1 calc R U . . .
C22 C 0.59307(14) 1.07373(10) 0.59026(8) 0.0166(3) Uani 1 1 d . . . . .
C23 C 0.71498(14) 1.06218(10) 0.54312(8) 0.0166(3) Uani 1 1 d . . . . .
H23 H 0.714088 1.051880 0.498966 0.020 Uiso 1 1 calc R U . . .
C24 C 0.83963(14) 1.06580(10) 0.56105(8) 0.0163(3) Uani 1 1 d . . . . .
H24 H 0.920478 1.059490 0.528002 0.020 Uiso 1 1 calc R U . . .
C25 C 0.97418(15) 1.08222(11) 0.64820(8) 0.0187(3) Uani 1 1 d . . . . .
H25 H 0.955540 1.058422 0.701465 0.022 Uiso 1 1 calc R U . . .
C26 C 1.01991(18) 1.18923(12) 0.62432(11) 0.0292(4) Uani 1 1 d . . . . .
H26A H 1.044712 1.212902 0.572083 0.044 Uiso 1 1 calc R U . . .
H26B H 1.097318 1.193526 0.643221 0.044 Uiso 1 1 calc R U . . .
H26C H 0.947003 1.229831 0.642338 0.044 Uiso 1 1 calc R U . . .
C27 C 1.08425(16) 1.01743(13) 0.61900(11) 0.0283(4) Uani 1 1 d . . . . .
H27A H 1.049497 0.951054 0.629992 0.042 Uiso 1 1 calc R U . . .
H27B H 1.159651 1.014230 0.641080 0.042 Uiso 1 1 calc R U . . .
H27C H 1.114236 1.045445 0.567181 0.042 Uiso 1 1 calc R U . . .
C28 C 0.46149(15) 1.07260(12) 0.57145(9) 0.0228(3) Uani 1 1 d . . . . .
H28A H 0.460427 1.018163 0.551431 0.034 Uiso 1 1 calc R U . . .
H28B H 0.448987 1.134974 0.536193 0.034 Uiso 1 1 calc R U . . .
H28C H 0.389125 1.063934 0.614461 0.034 Uiso 1 1 calc R U . . .
Ru1B Ru 0.31240(2) 0.02350(2) 0.86756(2) 0.01115(3) Uani 1 1 d . . . . .
Cl1B Cl 0.18948(3) 0.15075(2) 0.91511(2) 0.01431(6) Uani 1 1 d . . . . .
Cl2B Cl 0.24513(3) 0.10322(2) 0.75450(2) 0.01531(6) Uani 1 1 d . . . . .
S1B S 0.50986(3) 0.12294(2) 0.84107(2) 0.01386(6) Uani 1 1 d . . . . .
O1B O 0.41293(11) 0.44129(8) 0.72733(6) 0.0198(2) Uani 1 1 d . . . . .
N1B N 0.56076(12) 0.31419(8) 0.80601(7) 0.0143(2) Uani 1 1 d . . . . .
H1B H 0.543427 0.375784 0.784658 0.017 Uiso 1 1 calc R U . . .
N2B N 0.38804(12) 0.27421(9) 0.76558(7) 0.0155(2) Uani 1 1 d . . . . .
H2B H 0.339462 0.226768 0.764648 0.019 Uiso 1 1 calc R U . . .
C1B C 0.48561(13) 0.24520(10) 0.80273(7) 0.0128(2) Uani 1 1 d . . . . .
C2B C 0.66804(13) 0.29595(10) 0.84171(8) 0.0138(2) Uani 1 1 d . . . . .
C3B C 0.78796(14) 0.25950(10) 0.81213(8) 0.0172(3) Uani 1 1 d . . . . .
H3B H 0.798000 0.241591 0.769545 0.021 Uiso 1 1 calc R U . . .
C4B C 0.89635(14) 0.24864(10) 0.84500(9) 0.0188(3) Uani 1 1 d . . . . .
H4B H 0.978769 0.222316 0.824978 0.023 Uiso 1 1 calc R U . . .
C5B C 0.88282(14) 0.27597(10) 0.90564(8) 0.0178(3) Uani 1 1 d . . . . .
H5B H 0.957044 0.270096 0.926616 0.021 Uiso 1 1 calc R U . . .
C6B C 0.75975(14) 0.31295(10) 0.93768(8) 0.0158(3) Uani 1 1 d . . . . .
C7B C 0.64879(14) 0.32149(10) 0.90605(8) 0.0140(2) Uani 1 1 d . . . . .
C8B C 0.74259(16) 0.33971(11) 1.00152(8) 0.0203(3) Uani 1 1 d . . . . .
H8B H 0.816348 0.335791 1.022564 0.024 Uiso 1 1 calc R U . . .
C9B C 0.62118(17) 0.37106(12) 1.03304(9) 0.0232(3) Uani 1 1 d . . . . .
H9B H 0.611000 0.388602 1.075776 0.028 Uiso 1 1 calc R U . . .
C10B C 0.51086(16) 0.37736(12) 1.00207(9) 0.0225(3) Uani 1 1 d . . . . .
H10B H 0.426446 0.398104 1.024676 0.027 Uiso 1 1 calc R U . . .
C11B C 0.52420(14) 0.35395(11) 0.93999(8) 0.0175(3) Uani 1 1 d . . . . .
H11B H 0.449436 0.359486 0.919461 0.021 Uiso 1 1 calc R U . . .
C12B C 0.35596(14) 0.36843(10) 0.72934(7) 0.0146(2) Uani 1 1 d . . . . .
C13B C 0.24502(14) 0.37027(10) 0.69231(8) 0.0166(3) Uani 1 1 d . . . . .
H13C H 0.159158 0.356365 0.728396 0.020 Uiso 1 1 calc R U . . .
H13D H 0.260894 0.317564 0.668671 0.020 Uiso 1 1 calc R U . . .
C14B C 0.23446(15) 0.46835(11) 0.63705(8) 0.0175(3) Uani 1 1 d . . . . .
H14C H 0.322325 0.484512 0.603005 0.021 Uiso 1 1 calc R U . . .
H14D H 0.212202 0.520316 0.661281 0.021 Uiso 1 1 calc R U . . .
C15B C 0.12890(15) 0.46837(11) 0.59570(8) 0.0181(3) Uani 1 1 d . . . . .
H15C H 0.138130 0.529584 0.555392 0.022 Uiso 1 1 calc R U . . .
H15D H 0.146911 0.412378 0.575334 0.022 Uiso 1 1 calc R U . . .
C16B C -0.01402(16) 0.46110(13) 0.63956(8) 0.0226(3) Uani 1 1 d . . . . .
H16C H -0.030298 0.513181 0.663783 0.027 Uiso 1 1 calc R U . . .
H16D H -0.026763 0.396694 0.676803 0.027 Uiso 1 1 calc R U . . .
C17B C -0.11532(16) 0.47172(13) 0.59425(9) 0.0240(3) Uani 1 1 d . . . . .
H17C H -0.108310 0.538782 0.560340 0.029 Uiso 1 1 calc R U . . .
H17D H -0.092273 0.424449 0.565951 0.029 Uiso 1 1 calc R U . . .
C18B C -0.25859(18) 0.45432(18) 0.63701(11) 0.0381(5) Uani 1 1 d . . . . .
H18D H -0.318316 0.465925 0.604402 0.057 Uiso 1 1 calc R U . . .
H18E H -0.281725 0.499501 0.666296 0.057 Uiso 1 1 calc R U . . .
H18F H -0.268364 0.386298 0.667980 0.057 Uiso 1 1 calc R U . . .
C19B C 0.17907(14) -0.09945(10) 0.88530(8) 0.0146(2) Uani 1 1 d . . . . .
C20B C 0.17972(14) -0.08456(10) 0.95096(8) 0.0151(2) Uani 1 1 d . . . . .
H20B H 0.097489 -0.075082 0.981861 0.018 Uiso 1 1 calc R U . . .
C21B C 0.30225(14) -0.08346(10) 0.97194(8) 0.0158(3) Uani 1 1 d . . . . .
H21B H 0.300171 -0.073009 1.016412 0.019 Uiso 1 1 calc R U . . .
C22B C 0.42640(14) -0.09775(10) 0.92726(8) 0.0162(3) Uani 1 1 d . . . . .
C23B C 0.42660(14) -0.11057(10) 0.85995(8) 0.0170(3) Uani 1 1 d . . . . .
H23B H 0.508886 -0.118779 0.828611 0.020 Uiso 1 1 calc R U . . .
C24B C 0.30583(14) -0.11112(10) 0.83967(8) 0.0161(3) Uani 1 1 d . . . . .
H24B H 0.308237 -0.119461 0.794516 0.019 Uiso 1 1 calc R U . . .
C25B C 0.05260(15) -0.09942(10) 0.85992(8) 0.0172(3) Uani 1 1 d . . . . .
H25B H 0.077307 -0.079674 0.806593 0.021 Uiso 1 1 calc R U . . .
C26B C -0.00137(19) -0.20442(12) 0.88627(11) 0.0308(4) Uani 1 1 d . . . . .
H26D H 0.069316 -0.249078 0.871767 0.046 Uiso 1 1 calc R U . . .
H26E H -0.076883 -0.207114 0.865524 0.046 Uiso 1 1 calc R U . . .
H26F H -0.031127 -0.224362 0.938411 0.046 Uiso 1 1 calc R U . . .
C27B C -0.05418(16) -0.02770(12) 0.88259(10) 0.0241(3) Uani 1 1 d . . . . .
H27D H -0.090092 -0.051070 0.934299 0.036 Uiso 1 1 calc R U . . .
H27E H -0.126455 -0.023506 0.858166 0.036 Uiso 1 1 calc R U . . .
H27F H -0.014512 0.037478 0.869833 0.036 Uiso 1 1 calc R U . . .
C28B C 0.55585(15) -0.09802(11) 0.94844(9) 0.0214(3) Uani 1 1 d . . . . .
H28D H 0.621739 -0.058438 0.907854 0.032 Uiso 1 1 calc R U . . .
H28E H 0.588759 -0.165715 0.962917 0.032 Uiso 1 1 calc R U . . .
H28F H 0.541658 -0.070089 0.988395 0.032 Uiso 1 1 calc R U . . .

loop_
_atom_site_aniso_label
_atom_site_aniso_U_11
_atom_site_aniso_U_22
_atom_site_aniso_U_33
_atom_site_aniso_U_23
_atom_site_aniso_U_13
_atom_site_aniso_U_12
Ru1 0.01096(5) 0.01133(5) 0.01411(5) -0.00291(4) -0.00328(4) -0.00081(3)
Cl1 0.02170(16) 0.01538(14) 0.01957(16) -0.00023(12) -0.01127(13) -0.00515(12)
Cl2 0.01353(14) 0.01629(14) 0.02218(17) -0.00632(12) -0.00163(12) 0.00501(11)
S1 0.01337(14) 0.01147(14) 0.02205(17) -0.00161(12) -0.00676(12) -0.00133(11)
O1 0.0322(6) 0.0144(5) 0.0312(6) -0.0023(4) -0.0193(5) -0.0024(4)
N1 0.0183(6) 0.0121(5) 0.0217(6) -0.0016(4) -0.0098(5) -0.0020(4)
N2 0.0168(5) 0.0131(5) 0.0205(6) -0.0024(4) -0.0093(5) -0.0014(4)
C1 0.0136(6) 0.0135(6) 0.0153(6) -0.0029(5) -0.0041(5) -0.0009(4)
C2 0.0155(6) 0.0123(6) 0.0214(7) -0.0021(5) -0.0088(5) -0.0018(5)
C3 0.0184(7) 0.0158(6) 0.0209(7) -0.0040(5) -0.0041(5) -0.0013(5)
C4 0.0156(6) 0.0166(6) 0.0260(8) -0.0026(5) -0.0054(6) -0.0001(5)
C5 0.0168(6) 0.0148(6) 0.0254(8) 0.0004(5) -0.0092(6) -0.0004(5)
C6 0.0181(6) 0.0127(6) 0.0204(7) -0.0005(5) -0.0076(5) -0.0010(5)
C7 0.0165(6) 0.0118(6) 0.0207(7) -0.0016(5) -0.0066(5) -0.0007(5)
C8 0.0279(8) 0.0200(7) 0.0220(7) -0.0022(6) -0.0103(6) -0.0014(6)
C9 0.0320(9) 0.0306(8) 0.0226(8) -0.0087(7) -0.0050(7) 0.0007(7)
C10 0.0229(8) 0.0354(9) 0.0299(9) -0.0129(7) -0.0023(7) 0.0047(7)
C11 0.0175(7) 0.0226(7) 0.0271(8) -0.0056(6) -0.0069(6) 0.0018(5)
C12 0.0188(6) 0.0149(6) 0.0175(7) -0.0040(5) -0.0076(5) 0.0010(5)
C13 0.0207(7) 0.0161(6) 0.0177(7) -0.0049(5) -0.0095(5) 0.0015(5)
C14 0.0178(6) 0.0186(6) 0.0166(7) -0.0046(5) -0.0051(5) -0.0015(5)
C15 0.0180(6) 0.0185(6) 0.0208(7) -0.0075(5) -0.0072(5) -0.0005(5)
C16 0.0169(6) 0.0222(7) 0.0194(7) -0.0060(5) -0.0039(5) -0.0020(5)
C17 0.0164(7) 0.0264(8) 0.0304(8) -0.0089(6) -0.0083(6) -0.0010(5)
C18 0.0219(8) 0.0386(9) 0.0260(8) -0.0089(7) -0.0096(6) 0.0041(7)
C19 0.0146(6) 0.0122(6) 0.0188(7) -0.0038(5) -0.0035(5) -0.0024(4)
C20 0.0180(6) 0.0137(6) 0.0174(6) -0.0055(5) -0.0033(5) -0.0012(5)
C21 0.0150(6) 0.0138(6) 0.0206(7) -0.0041(5) -0.0025(5) 0.0007(5)
C22 0.0159(6) 0.0121(6) 0.0204(7) -0.0015(5) -0.0057(5) -0.0006(5)
C23 0.0185(6) 0.0150(6) 0.0156(6) -0.0021(5) -0.0049(5) -0.0023(5)
C24 0.0155(6) 0.0149(6) 0.0160(6) -0.0022(5) -0.0016(5) -0.0019(5)
C25 0.0167(6) 0.0181(6) 0.0219(7) -0.0046(5) -0.0065(5) -0.0032(5)
C26 0.0290(8) 0.0210(7) 0.0417(10) -0.0074(7) -0.0159(8) -0.0076(6)
C27 0.0159(7) 0.0291(8) 0.0440(10) -0.0152(7) -0.0094(7) 0.0018(6)
C28 0.0172(7) 0.0219(7) 0.0301(8) -0.0050(6) -0.0101(6) 0.0002(5)
Ru1B 0.01101(5) 0.00993(5) 0.01234(5) -0.00237(4) -0.00321(4) -0.00110(3)
Cl1B 0.01264(13) 0.01229(13) 0.01636(15) -0.00459(11) -0.00092(11) 0.00330(10)
Cl2B 0.01808(15) 0.01316(13) 0.01533(15) -0.00106(11) -0.00773(12) -0.00416(11)
S1B 0.01313(14) 0.01103(13) 0.01716(16) -0.00153(11) -0.00592(12) -0.00135(11)
O1B 0.0216(5) 0.0132(4) 0.0273(6) -0.0031(4) -0.0132(4) -0.0019(4)
N1B 0.0148(5) 0.0115(5) 0.0179(6) -0.0024(4) -0.0081(4) -0.0012(4)
N2B 0.0170(5) 0.0123(5) 0.0186(6) -0.0012(4) -0.0098(5) -0.0030(4)
C1B 0.0130(6) 0.0131(6) 0.0124(6) -0.0029(4) -0.0037(5) -0.0016(4)
C2B 0.0126(6) 0.0115(5) 0.0174(6) -0.0017(5) -0.0064(5) -0.0017(4)
C3B 0.0165(6) 0.0143(6) 0.0207(7) -0.0047(5) -0.0042(5) -0.0014(5)
C4B 0.0127(6) 0.0148(6) 0.0258(7) -0.0020(5) -0.0039(5) 0.0000(5)
C5B 0.0138(6) 0.0137(6) 0.0248(7) 0.0002(5) -0.0094(5) -0.0010(5)
C6B 0.0158(6) 0.0118(6) 0.0193(7) -0.0003(5) -0.0082(5) -0.0020(5)
C7B 0.0143(6) 0.0105(5) 0.0169(6) -0.0011(5) -0.0066(5) -0.0010(4)
C8B 0.0237(7) 0.0180(6) 0.0206(7) -0.0012(5) -0.0123(6) -0.0028(5)
C9B 0.0290(8) 0.0244(7) 0.0186(7) -0.0073(6) -0.0080(6) -0.0016(6)
C10B 0.0210(7) 0.0243(7) 0.0233(8) -0.0092(6) -0.0047(6) 0.0019(6)
C11B 0.0149(6) 0.0177(6) 0.0207(7) -0.0048(5) -0.0067(5) 0.0010(5)
C12B 0.0154(6) 0.0142(6) 0.0140(6) -0.0022(5) -0.0054(5) -0.0004(5)
C13B 0.0178(6) 0.0149(6) 0.0189(7) -0.0026(5) -0.0098(5) -0.0019(5)
C14B 0.0197(7) 0.0161(6) 0.0171(7) -0.0011(5) -0.0092(5) -0.0020(5)
C15B 0.0191(7) 0.0199(6) 0.0158(6) -0.0030(5) -0.0079(5) -0.0004(5)
C16B 0.0200(7) 0.0311(8) 0.0167(7) -0.0064(6) -0.0064(6) 0.0030(6)
C17B 0.0187(7) 0.0322(8) 0.0199(7) -0.0038(6) -0.0079(6) 0.0019(6)
C18B 0.0188(8) 0.0600(13) 0.0302(9) -0.0057(9) -0.0070(7) 0.0050(8)
C19B 0.0150(6) 0.0108(5) 0.0177(6) -0.0019(5) -0.0053(5) -0.0027(4)
C20B 0.0143(6) 0.0127(6) 0.0159(6) -0.0011(5) -0.0025(5) -0.0031(4)
C21B 0.0189(6) 0.0128(6) 0.0147(6) -0.0008(5) -0.0054(5) -0.0028(5)
C22B 0.0169(6) 0.0096(5) 0.0210(7) -0.0005(5) -0.0071(5) -0.0008(4)
C23B 0.0158(6) 0.0128(6) 0.0214(7) -0.0048(5) -0.0033(5) 0.0011(5)
C24B 0.0194(6) 0.0118(6) 0.0180(7) -0.0051(5) -0.0043(5) -0.0011(5)
C25B 0.0173(6) 0.0153(6) 0.0196(7) -0.0030(5) -0.0072(5) -0.0033(5)
C26B 0.0347(9) 0.0181(7) 0.0443(11) -0.0003(7) -0.0263(8) -0.0085(6)
C27B 0.0166(7) 0.0257(8) 0.0314(9) -0.0091(6) -0.0078(6) 0.0011(6)
C28B 0.0168(6) 0.0186(7) 0.0286(8) -0.0024(6) -0.0108(6) 0.0006(5)

loop_
_atom_type_symbol
_atom_type_description
_atom_type_scat_dispersion_real
_atom_type_scat_dispersion_imag
_atom_type_scat_source
C C 0.0033 0.0016 'International Tables Vol C Tables 4.2.6.8 and 6.1.1.4'
H H 0.0000 0.0000 'International Tables Vol C Tables 4.2.6.8 and 6.1.1.4'
Cl Cl 0.1484 0.1585 'International Tables Vol C Tables 4.2.6.8 and 6.1.1.4'
N N 0.0061 0.0033 'International Tables Vol C Tables 4.2.6.8 and 6.1.1.4'
O O 0.0106 0.0060 'International Tables Vol C Tables 4.2.6.8 and 6.1.1.4'
Ru Ru -1.2594 0.8363 'International Tables Vol C Tables 4.2.6.8 and 6.1.1.4'
S S 0.1246 0.1234 'International Tables Vol C Tables 4.2.6.8 and 6.1.1.4'

loop_
_geom_angle_atom_site_label_1
_geom_angle_atom_site_label_2
_geom_angle_atom_site_label_3
_geom_angle
_geom_angle_site_symmetry_1
_geom_angle_site_symmetry_3
_geom_angle_publ_flag
Cl2 Ru1 Cl1 88.604(13) . . ?
S1 Ru1 Cl1 96.177(12) . . ?
S1 Ru1 Cl2 85.924(13) . . ?
C19 Ru1 Cl1 90.27(4) . . ?
C19 Ru1 Cl2 111.56(4) . . ?
C19 Ru1 S1 161.56(4) . . ?
C19 Ru1 C22 81.07(5) . . ?
C20 Ru1 Cl1 85.80(4) . . ?
C20 Ru1 Cl2 149.03(4) . . ?
C20 Ru1 S1 124.95(4) . . ?
C20 Ru1 C19 38.19(5) . . ?
C20 Ru1 C21 37.66(5) . . ?
C20 Ru1 C22 68.16(5) . . ?
C20 Ru1 C23 80.66(5) . . ?
C20 Ru1 C24 67.84(6) . . ?
C21 Ru1 Cl1 110.15(4) . . ?
C21 Ru1 Cl2 161.21(4) . . ?
C21 Ru1 S1 92.99(4) . . ?
C21 Ru1 C19 68.57(5) . . ?
C21 Ru1 C22 37.78(6) . . ?
C22 Ru1 Cl1 147.64(4) . . ?
C22 Ru1 Cl2 123.61(4) . . ?
C22 Ru1 S1 84.31(4) . . ?
C23 Ru1 Cl1 158.14(4) . . ?
C23 Ru1 Cl2 94.21(4) . . ?
C23 Ru1 S1 105.64(4) . . ?
C23 Ru1 C19 68.52(5) . . ?
C23 Ru1 C21 67.99(6) . . ?
C23 Ru1 C22 37.50(5) . . ?
C23 Ru1 C24 38.31(5) . . ?
C24 Ru1 Cl1 120.24(4) . . ?
C24 Ru1 Cl2 89.19(4) . . ?
C24 Ru1 S1 143.13(4) . . ?
C24 Ru1 C19 37.27(5) . . ?
C24 Ru1 C21 80.44(5) . . ?
C24 Ru1 C22 68.29(5) . . ?
C1 S1 Ru1 116.03(5) . . ?
C1 N1 H1 118.3 . . ?
C1 N1 C2 123.34(12) . . ?
C2 N1 H1 118.3 . . ?
C1 N2 H2 116.6 . . ?
C1 N2 C12 126.87(12) . . ?
C12 N2 H2 116.6 . . ?
N1 C1 S1 120.75(10) . . ?
N1 C1 N2 118.32(12) . . ?
N2 C1 S1 120.85(10) . . ?
C3 C2 N1 119.71(14) . . ?
C3 C2 C7 121.67(13) . . ?
C7 C2 N1 118.53(13) . . ?
C2 C3 H3 120.1 . . ?
C2 C3 C4 119.86(14) . . ?
C4 C3 H3 120.1 . . ?
C3 C4 H4 119.9 . . ?
C5 C4 C3 120.11(14) . . ?
C5 C4 H4 119.9 . . ?
C4 C5 H5 119.4 . . ?
C4 C5 C6 121.16(14) . . ?
C6 C5 H5 119.4 . . ?
C5 C6 C7 119.11(14) . . ?
C8 C6 C5 122.25(14) . . ?
C8 C6 C7 118.63(14) . . ?
C2 C7 C6 118.03(13) . . ?
C11 C7 C2 122.68(13) . . ?
C11 C7 C6 119.28(14) . . ?
C6 C8 H8 119.6 . . ?
C9 C8 C6 120.78(15) . . ?
C9 C8 H8 119.6 . . ?
C8 C9 H9 119.8 . . ?
C8 C9 C10 120.37(16) . . ?
C10 C9 H9 119.8 . . ?
C9 C10 H10 119.7 . . ?
C11 C10 C9 120.60(16) . . ?
C11 C10 H10 119.7 . . ?
C7 C11 H11 119.8 . . ?
C10 C11 C7 120.31(15) . . ?
C10 C11 H11 119.8 . . ?
O1 C12 N2 122.65(13) . . ?
O1 C12 C13 122.70(13) . . ?
N2 C12 C13 114.65(12) . . ?
C12 C13 H13A 109.0 . . ?
C12 C13 H13B 109.0 . . ?
C12 C13 C14 113.11(12) . . ?
H13A C13 H13B 107.8 . . ?
C14 C13 H13A 109.0 . . ?
C14 C13 H13B 109.0 . . ?
C13 C14 H14A 109.7 . . ?
C13 C14 H14B 109.7 . . ?
H14A C14 H14B 108.2 . . ?
C15 C14 C13 109.92(12) . . ?
C15 C14 H14A 109.7 . . ?
C15 C14 H14B 109.7 . . ?
C14 C15 H15A 108.7 . . ?
C14 C15 H15B 108.7 . . ?
H15A C15 H15B 107.6 . . ?
C16 C15 C14 114.37(13) . . ?
C16 C15 H15A 108.7 . . ?
C16 C15 H15B 108.7 . . ?
C15 C16 H16A 109.0 . . ?
C15 C16 H16B 109.0 . . ?
C15 C16 C17 112.92(13) . . ?
H16A C16 H16B 107.8 . . ?
C17 C16 H16A 109.0 . . ?
C17 C16 H16B 109.0 . . ?
C16 C17 H17A 108.9 . . ?
C16 C17 H17B 108.9 . . ?
H17A C17 H17B 107.7 . . ?
C18 C17 C16 113.30(13) . . ?
C18 C17 H17A 108.9 . . ?
C18 C17 H17B 108.9 . . ?
C17 C18 H18A 109.5 . . ?
C17 C18 H18B 109.5 . . ?
C17 C18 H18C 109.5 . . ?
H18A C18 H18B 109.5 . . ?
H18A C18 H18C 109.5 . . ?
H18B C18 H18C 109.5 . . ?
C20 C19 Ru1 69.03(8) . . ?
C20 C19 C25 119.32(13) . . ?
C24 C19 Ru1 69.96(8) . . ?
C24 C19 C20 117.31(13) . . ?
C24 C19 C25 123.34(13) . . ?
C25 C19 Ru1 130.83(10) . . ?
Ru1 C20 H20 128.3 . . ?
C19 C20 Ru1 72.78(8) . . ?
C19 C20 H20 119.1 . . ?
C21 C20 Ru1 72.17(8) . . ?
C21 C20 C19 121.86(13) . . ?
C21 C20 H20 119.1 . . ?
Ru1 C21 H21 130.4 . . ?
C20 C21 Ru1 70.18(8) . . ?
C20 C21 H21 119.9 . . ?
C20 C21 C22 120.13(13) . . ?
C22 C21 Ru1 72.04(8) . . ?
C22 C21 H21 119.9 . . ?
C21 C22 Ru1 70.18(8) . . ?
C21 C22 C28 120.07(14) . . ?
C23 C22 Ru1 69.46(8) . . ?
C23 C22 C21 118.47(13) . . ?
C23 C22 C28 121.44(14) . . ?
C28 C22 Ru1 131.21(10) . . ?
Ru1 C23 H23 128.4 . . ?
C22 C23 Ru1 73.04(8) . . ?
C22 C23 H23 119.6 . . ?
C22 C23 C24 120.78(13) . . ?
C24 C23 Ru1 71.20(8) . . ?
C24 C23 H23 119.6 . . ?
Ru1 C24 H24 130.0 . . ?
C19 C24 Ru1 72.77(8) . . ?
C19 C24 C23 121.35(13) . . ?
C19 C24 H24 119.3 . . ?
C23 C24 Ru1 70.49(8) . . ?
C23 C24 H24 119.3 . . ?
C19 C25 H25 107.9 . . ?
C19 C25 C26 108.79(12) . . ?
C19 C25 C27 113.38(13) . . ?
C26 C25 H25 107.9 . . ?
C27 C25 H25 107.9 . . ?
C27 C25 C26 110.78(14) . . ?
C25 C26 H26A 109.5 . . ?
C25 C26 H26B 109.5 . . ?
C25 C26 H26C 109.5 . . ?
H26A C26 H26B 109.5 . . ?
H26A C26 H26C 109.5 . . ?
H26B C26 H26C 109.5 . . ?
C25 C27 H27A 109.5 . . ?
C25 C27 H27B 109.5 . . ?
C25 C27 H27C 109.5 . . ?
H27A C27 H27B 109.5 . . ?
H27A C27 H27C 109.5 . . ?
H27B C27 H27C 109.5 . . ?
C22 C28 H28A 109.5 . . ?
C22 C28 H28B 109.5 . . ?
C22 C28 H28C 109.5 . . ?
H28A C28 H28B 109.5 . . ?
H28A C28 H28C 109.5 . . ?
H28B C28 H28C 109.5 . . ?
Cl1B Ru1B Cl2B 88.460(12) . . ?
S1B Ru1B Cl1B 86.282(12) . . ?
S1B Ru1B Cl2B 96.631(12) . . ?
C19B Ru1B Cl1B 110.30(4) . . ?
C19B Ru1B Cl2B 88.30(4) . . ?
C19B Ru1B S1B 162.88(4) . . ?
C19B Ru1B C22B 81.35(5) . . ?
C20B Ru1B Cl1B 88.35(4) . . ?
C20B Ru1B Cl2B 118.65(4) . . ?
C20B Ru1B S1B 144.15(4) . . ?
C20B Ru1B C19B 37.56(5) . . ?
C20B Ru1B C21B 38.40(5) . . ?
C20B Ru1B C22B 68.54(5) . . ?
C20B Ru1B C23B 80.70(5) . . ?
C21B Ru1B Cl1B 94.72(4) . . ?
C21B Ru1B Cl2B 156.45(4) . . ?
C21B Ru1B S1B 106.85(4) . . ?
C21B Ru1B C19B 68.69(5) . . ?
C21B Ru1B C22B 37.44(5) . . ?
C21B Ru1B C23B 67.78(6) . . ?
C22B Ru1B Cl1B 124.56(4) . . ?
C22B Ru1B Cl2B 146.96(4) . . ?
C22B Ru1B S1B 85.71(4) . . ?
C23B Ru1B Cl1B 161.88(4) . . ?
C23B Ru1B Cl2B 109.45(4) . . ?
C23B Ru1B S1B 94.14(4) . . ?
C23B Ru1B C19B 68.79(5) . . ?
C23B Ru1B C22B 37.66(6) . . ?
C24B Ru1B Cl1B 147.83(4) . . ?
C24B Ru1B Cl2B 84.44(4) . . ?
C24B Ru1B S1B 125.66(4) . . ?
C24B Ru1B C19B 38.33(5) . . ?
C24B Ru1B C20B 68.10(5) . . ?
C24B Ru1B C21B 80.48(5) . . ?
C24B Ru1B C22B 68.05(5) . . ?
C24B Ru1B C23B 37.61(5) . . ?
C1B S1B Ru1B 113.51(5) . . ?
C1B N1B H1B 117.6 . . ?
C1B N1B C2B 124.86(11) . . ?
C2B N1B H1B 117.6 . . ?
C1B N2B H2B 115.8 . . ?
C1B N2B C12B 128.30(12) . . ?
C12B N2B H2B 115.8 . . ?
N1B C1B S1B 122.26(10) . . ?
N1B C1B N2B 118.00(12) . . ?
N2B C1B S1B 119.72(10) . . ?
C3B C2B N1B 120.42(13) . . ?
C3B C2B C7B 121.46(13) . . ?
C7B C2B N1B 118.04(12) . . ?
C2B C3B H3B 120.0 . . ?
C2B C3B C4B 120.00(14) . . ?
C4B C3B H3B 120.0 . . ?
C3B C4B H4B 120.0 . . ?
C5B C4B C3B 120.09(14) . . ?
C5B C4B H4B 120.0 . . ?
C4B C5B H5B 119.5 . . ?
C4B C5B C6B 121.06(13) . . ?
C6B C5B H5B 119.5 . . ?
C5B C6B C7B 119.23(13) . . ?
C5B C6B C8B 122.01(13) . . ?
C8B C6B C7B 118.75(13) . . ?
C2B C7B C6B 118.09(13) . . ?
C11B C7B C2B 122.75(12) . . ?
C11B C7B C6B 119.16(13) . . ?
C6B C8B H8B 119.6 . . ?
C9B C8B C6B 120.83(14) . . ?
C9B C8B H8B 119.6 . . ?
C8B C9B H9B 120.0 . . ?
C8B C9B C10B 120.03(15) . . ?
C10B C9B H9B 120.0 . . ?
C9B C10B H10B 119.6 . . ?
C11B C10B C9B 120.78(15) . . ?
C11B C10B H10B 119.6 . . ?
C7B C11B H11B 119.8 . . ?
C10B C11B C7B 120.43(13) . . ?
C10B C11B H11B 119.8 . . ?
O1B C12B N2B 123.00(13) . . ?
O1B C12B C13B 124.40(12) . . ?
N2B C12B C13B 112.59(12) . . ?
C12B C13B H13C 109.1 . . ?
C12B C13B H13D 109.1 . . ?
C12B C13B C14B 112.65(11) . . ?
H13C C13B H13D 107.8 . . ?
C14B C13B H13C 109.1 . . ?
C14B C13B H13D 109.1 . . ?
C13B C14B H14C 109.0 . . ?
C13B C14B H14D 109.0 . . ?
C13B C14B C15B 112.91(12) . . ?
H14C C14B H14D 107.8 . . ?
C15B C14B H14C 109.0 . . ?
C15B C14B H14D 109.0 . . ?
C14B C15B H15C 108.6 . . ?
C14B C15B H15D 108.6 . . ?
H15C C15B H15D 107.6 . . ?
C16B C15B C14B 114.66(13) . . ?
C16B C15B H15C 108.6 . . ?
C16B C15B H15D 108.6 . . ?
C15B C16B H16C 109.1 . . ?
C15B C16B H16D 109.1 . . ?
C15B C16B C17B 112.38(13) . . ?
H16C C16B H16D 107.9 . . ?
C17B C16B H16C 109.1 . . ?
C17B C16B H16D 109.1 . . ?
C16B C17B H17C 108.8 . . ?
C16B C17B H17D 108.8 . . ?
H17C C17B H17D 107.6 . . ?
C18B C17B C16B 114.01(14) . . ?
C18B C17B H17C 108.8 . . ?
C18B C17B H17D 108.8 . . ?
C17B C18B H18D 109.5 . . ?
C17B C18B H18E 109.5 . . ?
C17B C18B H18F 109.5 . . ?
H18D C18B H18E 109.5 . . ?
H18D C18B H18F 109.5 . . ?
H18E C18B H18F 109.5 . . ?
C20B C19B Ru1B 70.07(8) . . ?
C20B C19B C24B 117.46(12) . . ?
C20B C19B C25B 123.26(13) . . ?
C24B C19B Ru1B 69.58(8) . . ?
C24B C19B C25B 119.23(13) . . ?
C25B C19B Ru1B 129.44(9) . . ?
Ru1B C20B H20B 129.5 . . ?
C19B C20B Ru1B 72.37(8) . . ?
C19B C20B H20B 119.4 . . ?
C19B C20B C21B 121.11(13) . . ?
C21B C20B Ru1B 71.20(8) . . ?
C21B C20B H20B 119.4 . . ?
Ru1B C21B H21B 129.6 . . ?
C20B C21B Ru1B 70.40(8) . . ?
C20B C21B H21B 119.6 . . ?
C22B C21B Ru1B 72.94(8) . . ?
C22B C21B C20B 120.84(13) . . ?
C22B C21B H21B 119.6 . . ?
C21B C22B Ru1B 69.62(8) . . ?
C21B C22B C23B 118.28(13) . . ?
C21B C22B C28B 121.81(14) . . ?
C23B C22B Ru1B 69.93(8) . . ?
C23B C22B C28B 119.90(14) . . ?
C28B C22B Ru1B 131.52(10) . . ?
Ru1B C23B H23B 130.2 . . ?
C22B C23B Ru1B 72.41(8) . . ?
C22B C23B H23B 119.8 . . ?
C24B C23B Ru1B 70.24(8) . . ?
C24B C23B C22B 120.46(13) . . ?
C24B C23B H23B 119.8 . . ?
Ru1B C24B H24B 129.1 . . ?
C19B C24B Ru1B 72.10(8) . . ?
C19B C24B H24B 119.1 . . ?
C23B C24B Ru1B 72.15(8) . . ?
C23B C24B C19B 121.80(13) . . ?
C23B C24B H24B 119.1 . . ?
C19B C25B H25B 107.7 . . ?
C19B C25B C26B 108.53(12) . . ?
C19B C25B C27B 113.83(12) . . ?
C26B C25B H25B 107.7 . . ?
C27B C25B H25B 107.7 . . ?
C27B C25B C26B 111.05(14) . . ?
C25B C26B H26D 109.5 . . ?
C25B C26B H26E 109.5 . . ?
C25B C26B H26F 109.5 . . ?
H26D C26B H26E 109.5 . . ?
H26D C26B H26F 109.5 . . ?
H26E C26B H26F 109.5 . . ?
C25B C27B H27D 109.5 . . ?
C25B C27B H27E 109.5 . . ?
C25B C27B H27F 109.5 . . ?
H27D C27B H27E 109.5 . . ?
H27D C27B H27F 109.5 . . ?
H27E C27B H27F 109.5 . . ?
C22B C28B H28D 109.5 . . ?
C22B C28B H28E 109.5 . . ?
C22B C28B H28F 109.5 . . ?
H28D C28B H28E 109.5 . . ?
H28D C28B H28F 109.5 . . ?
H28E C28B H28F 109.5 . . ?

loop_
_geom_bond_atom_site_label_1
_geom_bond_atom_site_label_2
_geom_bond_distance
_geom_bond_site_symmetry_2
_geom_bond_publ_flag
Ru1 Cl1 2.4614(4) . ?
Ru1 Cl2 2.4363(3) . ?
Ru1 S1 2.4128(4) . ?
Ru1 C19 2.2181(13) . ?
Ru1 C20 2.1684(14) . ?
Ru1 C21 2.1942(14) . ?
Ru1 C22 2.2188(14) . ?
Ru1 C23 2.1722(14) . ?
Ru1 C24 2.1816(14) . ?
S1 C1 1.7007(14) . ?
O1 C12 1.2228(18) . ?
N1 H1 0.8800 . ?
N1 C1 1.3260(17) . ?
N1 C2 1.4319(18) . ?
N2 H2 0.8800 . ?
N2 C1 1.3757(18) . ?
N2 C12 1.3811(18) . ?
C2 C3 1.375(2) . ?
C2 C7 1.419(2) . ?
C3 H3 0.9500 . ?
C3 C4 1.412(2) . ?
C4 H4 0.9500 . ?
C4 C5 1.368(2) . ?
C5 H5 0.9500 . ?
C5 C6 1.421(2) . ?
C6 C7 1.425(2) . ?
C6 C8 1.416(2) . ?
C7 C11 1.417(2) . ?
C8 H8 0.9500 . ?
C8 C9 1.369(2) . ?
C9 H9 0.9500 . ?
C9 C10 1.409(3) . ?
C10 H10 0.9500 . ?
C10 C11 1.367(2) . ?
C11 H11 0.9500 . ?
C12 C13 1.5072(19) . ?
C13 H13A 0.9900 . ?
C13 H13B 0.9900 . ?
C13 C14 1.529(2) . ?
C14 H14A 0.9900 . ?
C14 H14B 0.9900 . ?
C14 C15 1.527(2) . ?
C15 H15A 0.9900 . ?
C15 H15B 0.9900 . ?
C15 C16 1.523(2) . ?
C16 H16A 0.9900 . ?
C16 H16B 0.9900 . ?
C16 C17 1.529(2) . ?
C17 H17A 0.9900 . ?
C17 H17B 0.9900 . ?
C17 C18 1.524(2) . ?
C18 H18A 0.9800 . ?
C18 H18B 0.9800 . ?
C18 H18C 0.9800 . ?
C19 C20 1.436(2) . ?
C19 C24 1.406(2) . ?
C19 C25 1.510(2) . ?
C20 H20 0.9500 . ?
C20 C21 1.408(2) . ?
C21 H21 0.9500 . ?
C21 C22 1.429(2) . ?
C22 C23 1.412(2) . ?
C22 C28 1.500(2) . ?
C23 H23 0.9500 . ?
C23 C24 1.429(2) . ?
C24 H24 0.9500 . ?
C25 H25 1.0000 . ?
C25 C26 1.529(2) . ?
C25 C27 1.527(2) . ?
C26 H26A 0.9800 . ?
C26 H26B 0.9800 . ?
C26 H26C 0.9800 . ?
C27 H27A 0.9800 . ?
C27 H27B 0.9800 . ?
C27 H27C 0.9800 . ?
C28 H28A 0.9800 . ?
C28 H28B 0.9800 . ?
C28 H28C 0.9800 . ?
Ru1B Cl1B 2.4350(3) . ?
Ru1B Cl2B 2.4675(3) . ?
Ru1B S1B 2.4302(3) . ?
Ru1B C19B 2.2018(13) . ?
Ru1B C20B 2.1720(14) . ?
Ru1B C21B 2.1826(14) . ?
Ru1B C22B 2.2258(14) . ?
Ru1B C23B 2.1932(14) . ?
Ru1B C24B 2.1685(14) . ?
S1B C1B 1.7072(14) . ?
O1B C12B 1.2183(17) . ?
N1B H1B 0.8800 . ?
N1B C1B 1.3255(17) . ?
N1B C2B 1.4320(17) . ?
N2B H2B 0.8800 . ?
N2B C1B 1.3673(17) . ?
N2B C12B 1.3811(17) . ?
C2B C3B 1.373(2) . ?
C2B C7B 1.419(2) . ?
C3B H3B 0.9500 . ?
C3B C4B 1.412(2) . ?
C4B H4B 0.9500 . ?
C4B C5B 1.368(2) . ?
C5B H5B 0.9500 . ?
C5B C6B 1.418(2) . ?
C6B C7B 1.4239(18) . ?
C6B C8B 1.421(2) . ?
C7B C11B 1.417(2) . ?
C8B H8B 0.9500 . ?
C8B C9B 1.368(2) . ?
C9B H9B 0.9500 . ?
C9B C10B 1.414(2) . ?
C10B H10B 0.9500 . ?
C10B C11B 1.367(2) . ?
C11B H11B 0.9500 . ?
C12B C13B 1.5093(19) . ?
C13B H13C 0.9900 . ?
C13B H13D 0.9900 . ?
C13B C14B 1.5193(19) . ?
C14B H14C 0.9900 . ?
C14B H14D 0.9900 . ?
C14B C15B 1.5279(19) . ?
C15B H15C 0.9900 . ?
C15B H15D 0.9900 . ?
C15B C16B 1.517(2) . ?
C16B H16C 0.9900 . ?
C16B H16D 0.9900 . ?
C16B C17B 1.523(2) . ?
C17B H17C 0.9900 . ?
C17B H17D 0.9900 . ?
C17B C18B 1.516(2) . ?
C18B H18D 0.9800 . ?
C18B H18E 0.9800 . ?
C18B H18F 0.9800 . ?
C19B C20B 1.408(2) . ?
C19B C24B 1.435(2) . ?
C19B C25B 1.5157(19) . ?
C20B H20B 0.9500 . ?
C20B C21B 1.4322(19) . ?
C21B H21B 0.9500 . ?
C21B C22B 1.416(2) . ?
C22B C23B 1.427(2) . ?
C22B C28B 1.500(2) . ?
C23B H23B 0.9500 . ?
C23B C24B 1.406(2) . ?
C24B H24B 0.9500 . ?
C25B H25B 1.0000 . ?
C25B C26B 1.529(2) . ?
C25B C27B 1.527(2) . ?
C26B H26D 0.9800 . ?
C26B H26E 0.9800 . ?
C26B H26F 0.9800 . ?
C27B H27D 0.9800 . ?
C27B H27E 0.9800 . ?
C27B H27F 0.9800 . ?
C28B H28D 0.9800 . ?
C28B H28E 0.9800 . ?
C28B H28F 0.9800 . ?

loop_
_geom_torsion_atom_site_label_1
_geom_torsion_atom_site_label_2
_geom_torsion_atom_site_label_3
_geom_torsion_atom_site_label_4
_geom_torsion
_geom_torsion_site_symmetry_1
_geom_torsion_site_symmetry_2
_geom_torsion_site_symmetry_3
_geom_torsion_site_symmetry_4
_geom_torsion_publ_flag
Ru1 S1 C1 N1 -156.16(10) . . . . ?
Ru1 S1 C1 N2 26.97(14) . . . . ?
Ru1 C19 C20 C21 -55.24(12) . . . . ?
Ru1 C19 C24 C23 53.24(12) . . . . ?
Ru1 C19 C25 C26 -177.56(12) . . . . ?
Ru1 C19 C25 C27 58.70(19) . . . . ?
Ru1 C20 C21 C22 -53.97(12) . . . . ?
Ru1 C21 C22 C23 -51.70(11) . . . . ?
Ru1 C21 C22 C28 126.91(13) . . . . ?
Ru1 C22 C23 C24 -54.98(12) . . . . ?
Ru1 C23 C24 C19 -54.28(12) . . . . ?
O1 C12 C13 C14 78.97(19) . . . . ?
N1 C2 C3 C4 -175.10(13) . . . . ?
N1 C2 C7 C6 173.60(12) . . . . ?
N1 C2 C7 C11 -4.9(2) . . . . ?
N2 C12 C13 C14 -101.79(15) . . . . ?
C1 N1 C2 C3 -88.91(18) . . . . ?
C1 N1 C2 C7 94.65(17) . . . . ?
C1 N2 C12 O1 6.1(2) . . . . ?
C1 N2 C12 C13 -173.14(14) . . . . ?
C2 N1 C1 S1 5.1(2) . . . . ?
C2 N1 C1 N2 -177.97(14) . . . . ?
C2 C3 C4 C5 0.8(2) . . . . ?
C2 C7 C11 C10 176.83(15) . . . . ?
C3 C2 C7 C6 -2.8(2) . . . . ?
C3 C2 C7 C11 178.73(14) . . . . ?
C3 C4 C5 C6 -1.3(2) . . . . ?
C4 C5 C6 C7 -0.3(2) . . . . ?
C4 C5 C6 C8 179.06(14) . . . . ?
C5 C6 C7 C2 2.3(2) . . . . ?
C5 C6 C7 C11 -179.18(13) . . . . ?
C5 C6 C8 C9 -179.41(15) . . . . ?
C6 C7 C11 C10 -1.7(2) . . . . ?
C6 C8 C9 C10 -1.2(3) . . . . ?
C7 C2 C3 C4 1.2(2) . . . . ?
C7 C6 C8 C9 0.0(2) . . . . ?
C8 C6 C7 C2 -177.11(13) . . . . ?
C8 C6 C7 C11 1.4(2) . . . . ?
C8 C9 C10 C11 1.0(3) . . . . ?
C9 C10 C11 C7 0.5(3) . . . . ?
C12 N2 C1 S1 174.41(12) . . . . ?
C12 N2 C1 N1 -2.5(2) . . . . ?
C12 C13 C14 C15 179.57(12) . . . . ?
C13 C14 C15 C16 177.94(12) . . . . ?
C14 C15 C16 C17 174.26(13) . . . . ?
C15 C16 C17 C18 70.73(18) . . . . ?
C19 C20 C21 Ru1 55.52(12) . . . . ?
C19 C20 C21 C22 1.5(2) . . . . ?
C20 C19 C24 Ru1 -51.89(11) . . . . ?
C20 C19 C24 C23 1.4(2) . . . . ?
C20 C19 C25 C26 -90.84(17) . . . . ?
C20 C19 C25 C27 145.43(14) . . . . ?
C20 C21 C22 Ru1 53.11(12) . . . . ?
C20 C21 C22 C23 1.4(2) . . . . ?
C20 C21 C22 C28 -179.98(13) . . . . ?
C21 C22 C23 Ru1 52.04(11) . . . . ?
C21 C22 C23 C24 -2.9(2) . . . . ?
C22 C23 C24 Ru1 55.84(12) . . . . ?
C22 C23 C24 C19 1.6(2) . . . . ?
C24 C19 C20 Ru1 52.34(11) . . . . ?
C24 C19 C20 C21 -2.9(2) . . . . ?
C24 C19 C25 C26 90.93(17) . . . . ?
C24 C19 C25 C27 -32.8(2) . . . . ?
C25 C19 C20 Ru1 -126.00(12) . . . . ?
C25 C19 C20 C21 178.75(13) . . . . ?
C25 C19 C24 Ru1 126.38(13) . . . . ?
C25 C19 C24 C23 179.62(13) . . . . ?
C28 C22 C23 Ru1 -126.55(13) . . . . ?
C28 C22 C23 C24 178.47(13) . . . . ?
Ru1B S1B C1B N1B 156.80(10) . . . . ?
Ru1B S1B C1B N2B -24.94(13) . . . . ?
Ru1B C19B C20B C21B -54.07(11) . . . . ?
Ru1B C19B C24B C23B 54.59(12) . . . . ?
Ru1B C19B C25B C26B 179.46(12) . . . . ?
Ru1B C19B C25B C27B -56.33(18) . . . . ?
Ru1B C20B C21B C22B -54.87(12) . . . . ?
Ru1B C21B C22B C23B -52.00(11) . . . . ?
Ru1B C21B C22B C28B 126.99(13) . . . . ?
Ru1B C22B C23B C24B -53.28(12) . . . . ?
Ru1B C23B C24B C19B -54.57(12) . . . . ?
O1B C12B C13B C14B 14.6(2) . . . . ?
N1B C2B C3B C4B 175.29(12) . . . . ?
N1B C2B C7B C6B -173.61(12) . . . . ?
N1B C2B C7B C11B 6.99(19) . . . . ?
N2B C12B C13B C14B -164.60(13) . . . . ?
C1B N1B C2B C3B 74.86(19) . . . . ?
C1B N1B C2B C7B -108.42(16) . . . . ?
C1B N2B C12B O1B -1.5(2) . . . . ?
C1B N2B C12B C13B 177.71(14) . . . . ?
C2B N1B C1B S1B -0.7(2) . . . . ?
C2B N1B C1B N2B -178.99(13) . . . . ?
C2B C3B C4B C5B -1.1(2) . . . . ?
C2B C7B C11B C10B 179.79(14) . . . . ?
C3B C2B C7B C6B 3.1(2) . . . . ?
C3B C2B C7B C11B -176.32(13) . . . . ?
C3B C4B C5B C6B 1.7(2) . . . . ?
C4B C5B C6B C7B 0.1(2) . . . . ?
C4B C5B C6B C8B 178.57(14) . . . . ?
C5B C6B C7B C2B -2.42(19) . . . . ?
C5B C6B C7B C11B 176.99(13) . . . . ?
C5B C6B C8B C9B -177.07(14) . . . . ?
C6B C7B C11B C10B 0.4(2) . . . . ?
C6B C8B C9B C10B -0.1(2) . . . . ?
C7B C2B C3B C4B -1.3(2) . . . . ?
C7B C6B C8B C9B 1.4(2) . . . . ?
C8B C6B C7B C2B 179.03(12) . . . . ?
C8B C6B C7B C11B -1.55(19) . . . . ?
C8B C9B C10B C11B -1.1(2) . . . . ?
C9B C10B C11B C7B 0.9(2) . . . . ?
C12B N2B C1B S1B -177.90(12) . . . . ?
C12B N2B C1B N1B 0.4(2) . . . . ?
C12B C13B C14B C15B 175.95(13) . . . . ?
C13B C14B C15B C16B 68.17(17) . . . . ?
C14B C15B C16B C17B 174.29(13) . . . . ?
C15B C16B C17B C18B 173.96(16) . . . . ?
C19B C20B C21B Ru1B 54.61(12) . . . . ?
C19B C20B C21B C22B -0.3(2) . . . . ?
C20B C19B C24B Ru1B -52.88(11) . . . . ?
C20B C19B C24B C23B 1.7(2) . . . . ?
C20B C19B C25B C26B -89.87(17) . . . . ?
C20B C19B C25B C27B 34.33(19) . . . . ?
C20B C21B C22B Ru1B 53.70(11) . . . . ?
C20B C21B C22B C23B 1.7(2) . . . . ?
C20B C21B C22B C28B -179.31(13) . . . . ?
C21B C22B C23B Ru1B 51.86(11) . . . . ?
C21B C22B C23B C24B -1.4(2) . . . . ?
C22B C23B C24B Ru1B 54.28(12) . . . . ?
C22B C23B C24B C19B -0.3(2) . . . . ?
C24B C19B C20B Ru1B 52.65(11) . . . . ?
C24B C19B C20B C21B -1.43(19) . . . . ?
C24B C19B C25B C26B 92.76(17) . . . . ?
C24B C19B C25B C27B -143.04(14) . . . . ?
C25B C19B C20B Ru1B -124.77(13) . . . . ?
C25B C19B C20B C21B -178.84(12) . . . . ?
C25B C19B C24B Ru1B 124.64(12) . . . . ?
C25B C19B C24B C23B 179.23(12) . . . . ?
C28B C22B C23B Ru1B -127.16(12) . . . . ?
C28B C22B C23B C24B 179.56(13) . . . . ?
